data_4068922
loop_
_publ_author_name
'Shi, Yujie'
'Li, Min'
'Hu, Qingping'
'Li, Xiaoyan'
'Sun, Hongjian'

_publ_section_title
;
 C&#x2212;Cl Bond Activation ofortho-Chlorinated Imine with Iron Complexes
 in Low Oxidation States
;
_journal_issue 7
_journal_name_full Organometallics
_journal_page_first 2206
_journal_paper_doi 10.1021/om801162u
_journal_volume 28
_journal_year 2009
_chemical_formula_sum 'C20 H41 Cl Fe N P3'
_chemical_formula_weight 479.75
_chemical_name_systematic
; 
 ? 
;
_space_group_IT_number 14
_symmetry_space_group_name_Hall '-P 2yn'
_symmetry_space_group_name_H-M 'P 1 21/n 1'
_atom_sites_solution_hydrogens geom
_atom_sites_solution_primary direct
_atom_sites_solution_secondary difmap
_audit_creation_method SHELXL-97
_cell_angle_alpha 90.00
_cell_angle_beta 96.349(4)
_cell_angle_gamma 90.00
_cell_formula_units_Z 4
_cell_length_a 8.897(2)
_cell_length_b 29.878(8)
_cell_length_c 9.545(3)
_cell_measurement_temperature 293(2)
_cell_volume 2521.7(12)
_computing_structure_refinement 'SHELXL-97 (Sheldrick, 1997)'
_computing_structure_solution 'SHELXS-97 (Sheldrick, 1990)'
_diffrn_ambient_temperature 293(2)
_diffrn_measured_fraction_theta_full 0.971
_diffrn_measured_fraction_theta_max 0.971
_diffrn_radiation_monochromator graphite
_diffrn_radiation_source 'fine-focus sealed tube'
_diffrn_radiation_type MoK\a
_diffrn_radiation_wavelength 0.71073
_diffrn_reflns_av_R_equivalents 0.0430
_diffrn_reflns_av_sigmaI/netI 0.0458
_diffrn_reflns_limit_h_max 11
_diffrn_reflns_limit_h_min -11
_diffrn_reflns_limit_k_max 31
_diffrn_reflns_limit_k_min -38
_diffrn_reflns_limit_l_max 12
_diffrn_reflns_limit_l_min -10
_diffrn_reflns_number 14847
_diffrn_reflns_theta_full 27.53
_diffrn_reflns_theta_max 27.53
_diffrn_reflns_theta_min 2.25
_exptl_absorpt_coefficient_mu 0.900
_exptl_crystal_density_diffrn 1.264
_exptl_crystal_density_method 'not measured'
_exptl_crystal_F_000 1024
_refine_diff_density_max 0.315
_refine_diff_density_min -0.229
_refine_diff_density_rms 0.058
_refine_ls_extinction_method none
_refine_ls_goodness_of_fit_ref 0.962
_refine_ls_hydrogen_treatment mixed
_refine_ls_matrix_type full
_refine_ls_number_parameters 245
_refine_ls_number_reflns 5645
_refine_ls_number_restraints 0
_refine_ls_restrained_S_all 0.962
_refine_ls_R_factor_all 0.0456
_refine_ls_R_factor_gt 0.0323
_refine_ls_shift/su_max 0.001
_refine_ls_shift/su_mean 0.000
_refine_ls_structure_factor_coef Fsqd
_refine_ls_weighting_details 'calc w=1/[\s^2^(Fo^2^)+(0.0361P)^2^+0.0000P] where P=(Fo^2^+2Fc^2^)/3'
_refine_ls_weighting_scheme calc
_refine_ls_wR_factor_gt 0.0719
_refine_ls_wR_factor_ref 0.0760
_reflns_number_gt 4387
_reflns_number_total 5645
_reflns_threshold_expression >2sigma(I)
_cod_data_source_file om801162u_si_004.cif
_cod_data_source_block 123
_cod_original_cell_volume 2521.6(12)
_cod_database_code 4068922

loop_
_symmetry_equiv_pos_as_xyz
'x, y, z'
'-x+1/2, y+1/2, -z+1/2'
'-x, -y, -z'
'x-1/2, -y-1/2, z-1/2'

loop_
_atom_site_label
_atom_site_type_symbol
_atom_site_fract_x
_atom_site_fract_y
_atom_site_fract_z
_atom_site_U_iso_or_equiv
_atom_site_adp_type
_atom_site_occupancy
_atom_site_symmetry_multiplicity
_atom_site_calc_flag
_atom_site_refinement_flags
Fe1 Fe 0.46520(3) 0.144938(8) 0.31951(2) 0.02764(8) Uani 1 1 d .
Cl1 Cl 0.26708(5) 0.200841(16) 0.30246(5) 0.04071(13) Uani 1 1 d .
P1 P 0.59690(6) 0.179322(17) 0.16018(5) 0.03650(13) Uani 1 1 d .
P2 P 0.56748(6) 0.190243(16) 0.49602(5) 0.03388(12) Uani 1 1 d .
P3 P 0.35316(6) 0.100960(18) 0.46939(6) 0.03886(13) Uani 1 1 d .
N1 N 0.35665(17) 0.10926(5) 0.16119(16) 0.0380(4) Uani 1 1 d .
C1 C 0.6129(2) 0.09652(6) 0.31428(19) 0.0321(4) Uani 1 1 d .
C2 C 0.7516(2) 0.08627(6) 0.3932(2) 0.0399(5) Uani 1 1 d .
H2 H 0.7859 0.1048 0.4683 0.048 Uiso 1 1 calc R
C15 C 0.7472(2) 0.17896(7) 0.6042(2) 0.0489(5) Uani 1 1 d .
H15A H 0.8272 0.1772 0.5447 0.073 Uiso 1 1 calc R
H15B H 0.7402 0.1511 0.6532 0.073 Uiso 1 1 calc R
H15C H 0.7683 0.2027 0.6714 0.073 Uiso 1 1 calc R
C14 C 0.5401(3) 0.23493(7) 0.0916(2) 0.0554(6) Uani 1 1 d .
H14A H 0.5520 0.2564 0.1670 0.083 Uiso 1 1 calc R
H14B H 0.4361 0.2341 0.0521 0.083 Uiso 1 1 calc R
H14C H 0.6024 0.2434 0.0200 0.083 Uiso 1 1 calc R
C7 C 0.4274(2) 0.07463(7) 0.1255(2) 0.0466(5) Uani 1 1 d .
H7 H 0.3875 0.0562 0.0520 0.056 Uiso 1 1 calc R
C6 C 0.5718(2) 0.06526(7) 0.2042(2) 0.0405(5) Uani 1 1 d .
C16 C 0.5991(3) 0.24895(6) 0.4513(2) 0.0490(5) Uani 1 1 d .
H16A H 0.6299 0.2655 0.5359 0.073 Uiso 1 1 calc R
H16B H 0.5071 0.2615 0.4054 0.073 Uiso 1 1 calc R
H16C H 0.6768 0.2507 0.3893 0.073 Uiso 1 1 calc R
C17 C 0.4514(2) 0.20174(7) 0.6391(2) 0.0491(5) Uani 1 1 d .
H17A H 0.4367 0.1746 0.6895 0.074 Uiso 1 1 calc R
H17B H 0.3550 0.2134 0.6004 0.074 Uiso 1 1 calc R
H17C H 0.5016 0.2233 0.7025 0.074 Uiso 1 1 calc R
C18 C 0.4670(3) 0.08098(8) 0.6290(2) 0.0575(6) Uani 1 1 d .
H18A H 0.4065 0.0619 0.6811 0.086 Uiso 1 1 calc R
H18B H 0.5020 0.1061 0.6863 0.086 Uiso 1 1 calc R
H18C H 0.5523 0.0645 0.6031 0.086 Uiso 1 1 calc R
C3 C 0.8392(2) 0.04991(7) 0.3641(2) 0.0504(6) Uani 1 1 d .
H3 H 0.9297 0.0447 0.4204 0.060 Uiso 1 1 calc R
C13 C 0.8016(2) 0.18498(8) 0.2053(2) 0.0501(5) Uani 1 1 d .
H13A H 0.8455 0.1978 0.1271 0.075 Uiso 1 1 calc R
H13B H 0.8451 0.1560 0.2262 0.075 Uiso 1 1 calc R
H13C H 0.8214 0.2040 0.2862 0.075 Uiso 1 1 calc R
C12 C 0.5961(3) 0.15100(8) -0.0105(2) 0.0583(6) Uani 1 1 d .
H12A H 0.6590 0.1672 -0.0684 0.087 Uiso 1 1 calc R
H12B H 0.4946 0.1498 -0.0565 0.087 Uiso 1 1 calc R
H12C H 0.6344 0.1211 0.0041 0.087 Uiso 1 1 calc R
C19 C 0.2858(3) 0.04645(7) 0.4004(3) 0.0629(7) Uani 1 1 d .
H19A H 0.3683 0.0303 0.3673 0.094 Uiso 1 1 calc R
H19B H 0.2077 0.0508 0.3239 0.094 Uiso 1 1 calc R
H19C H 0.2463 0.0297 0.4739 0.094 Uiso 1 1 calc R
C5 C 0.6609(3) 0.02902(7) 0.1744(2) 0.0565(6) Uani 1 1 d .
H5 H 0.6287 0.0099 0.1002 0.068 Uiso 1 1 calc R
C20 C 0.1799(2) 0.12030(9) 0.5384(2) 0.0620(6) Uani 1 1 d .
H20A H 0.1476 0.0983 0.6020 0.093 Uiso 1 1 calc R
H20B H 0.1020 0.1246 0.4616 0.093 Uiso 1 1 calc R
H20C H 0.1996 0.1481 0.5876 0.093 Uiso 1 1 calc R
C8 C 0.2052(2) 0.11988(8) 0.0884(2) 0.0552(6) Uani 1 1 d .
H8A H 0.2132 0.1477 0.0376 0.066 Uiso 1 1 calc R
H8B H 0.1380 0.1253 0.1600 0.066 Uiso 1 1 calc R
C9 C 0.1313(2) 0.08636(8) -0.0124(2) 0.0598(7) Uani 1 1 d .
H9A H 0.1299 0.0575 0.0340 0.072 Uiso 1 1 calc R
H9B H 0.1901 0.0833 -0.0917 0.072 Uiso 1 1 calc R
C4 C 0.7961(3) 0.02141(8) 0.2543(3) 0.0585(6) Uani 1 1 d .
H4 H 0.8571 -0.0025 0.2345 0.070 Uiso 1 1 calc R
C10 C -0.0290(3) 0.09974(10) -0.0662(3) 0.0803(9) Uani 1 1 d .
H10A H -0.0846 0.1054 0.0139 0.096 Uiso 1 1 calc R
H10B H -0.0261 0.1275 -0.1186 0.096 Uiso 1 1 calc R
C11 C -0.1120(3) 0.06544(10) -0.1584(3) 0.0811(9) Uani 1 1 d .
H11A H -0.0665 0.0629 -0.2447 0.122 Uiso 1 1 calc R
H11B H -0.2158 0.0743 -0.1791 0.122 Uiso 1 1 calc R
H11C H -0.1070 0.0371 -0.1109 0.122 Uiso 1 1 calc R

loop_
_atom_site_aniso_label
_atom_site_aniso_U_11
_atom_site_aniso_U_22
_atom_site_aniso_U_33
_atom_site_aniso_U_23
_atom_site_aniso_U_13
_atom_site_aniso_U_12
Fe1 0.02693(14) 0.02703(14) 0.02820(14) -0.00223(10) -0.00037(10) 0.00130(10)
Cl1 0.0395(3) 0.0411(3) 0.0402(3) -0.0015(2) -0.0013(2) 0.0118(2)
P1 0.0361(3) 0.0401(3) 0.0337(3) 0.0042(2) 0.0054(2) 0.0035(2)
P2 0.0373(3) 0.0304(3) 0.0325(3) -0.0039(2) -0.0029(2) 0.0007(2)
P3 0.0350(3) 0.0387(3) 0.0428(3) 0.0040(2) 0.0038(2) -0.0044(2)
N1 0.0322(9) 0.0417(10) 0.0382(9) -0.0098(7) -0.0048(7) 0.0024(7)
C1 0.0308(10) 0.0278(10) 0.0376(10) -0.0007(8) 0.0032(8) -0.0017(8)
C2 0.0344(11) 0.0333(11) 0.0505(12) -0.0025(9) -0.0022(9) 0.0006(8)
C15 0.0469(13) 0.0456(12) 0.0499(13) -0.0091(10) -0.0130(10) -0.0009(10)
C14 0.0596(14) 0.0530(14) 0.0545(14) 0.0213(11) 0.0107(11) 0.0079(11)
C7 0.0426(12) 0.0455(13) 0.0488(12) -0.0207(10) -0.0074(10) 0.0035(10)
C6 0.0358(11) 0.0361(11) 0.0486(12) -0.0103(9) -0.0001(9) 0.0048(9)
C16 0.0639(15) 0.0317(11) 0.0495(12) -0.0056(9) -0.0016(11) -0.0047(10)
C17 0.0561(13) 0.0541(14) 0.0363(11) -0.0104(10) 0.0015(10) 0.0061(11)
C18 0.0608(15) 0.0587(15) 0.0516(13) 0.0201(11) 0.0002(11) -0.0033(12)
C3 0.0322(11) 0.0435(13) 0.0738(15) 0.0044(11) -0.0020(11) 0.0057(9)
C13 0.0383(12) 0.0533(14) 0.0605(14) 0.0075(11) 0.0134(10) -0.0015(10)
C12 0.0673(16) 0.0745(17) 0.0347(12) -0.0006(11) 0.0133(11) 0.0056(13)
C19 0.0646(16) 0.0483(14) 0.0767(17) 0.0002(12) 0.0113(13) -0.0234(12)
C5 0.0537(14) 0.0434(13) 0.0703(16) -0.0240(12) -0.0022(12) 0.0096(11)
C20 0.0463(14) 0.0754(18) 0.0674(16) 0.0028(13) 0.0203(12) -0.0057(12)
C8 0.0417(12) 0.0593(15) 0.0598(14) -0.0190(12) -0.0162(11) 0.0111(11)
C9 0.0461(14) 0.0684(16) 0.0607(15) -0.0188(12) -0.0130(11) 0.0112(12)
C4 0.0463(14) 0.0407(13) 0.0886(18) -0.0118(12) 0.0083(13) 0.0168(10)
C10 0.0487(15) 0.095(2) 0.090(2) -0.0365(17) -0.0258(14) 0.0238(14)
C11 0.0492(15) 0.097(2) 0.091(2) -0.0265(17) -0.0196(14) 0.0099(15)

loop_
_atom_type_symbol
_atom_type_description
_atom_type_scat_dispersion_real
_atom_type_scat_dispersion_imag
_atom_type_scat_source
C C 0.0033 0.0016 'International Tables Vol C Tables 4.2.6.8 and 6.1.1.4'
H H 0.0000 0.0000 'International Tables Vol C Tables 4.2.6.8 and 6.1.1.4'
N N 0.0061 0.0033 'International Tables Vol C Tables 4.2.6.8 and 6.1.1.4'
P P 0.1023 0.0942 'International Tables Vol C Tables 4.2.6.8 and 6.1.1.4'
Cl Cl 0.1484 0.1585 'International Tables Vol C Tables 4.2.6.8 and 6.1.1.4'
Fe Fe 0.3463 0.8444 'International Tables Vol C Tables 4.2.6.8 and 6.1.1.4'

loop_
_geom_angle_atom_site_label_1
_geom_angle_atom_site_label_2
_geom_angle_atom_site_label_3
_geom_angle
C1 Fe1 N1 81.77(7)
C1 Fe1 P3 86.02(6)
N1 Fe1 P3 87.62(5)
C1 Fe1 P1 85.39(6)
N1 Fe1 P1 88.68(5)
P3 Fe1 P1 171.05(2)
C1 Fe1 P2 104.13(6)
N1 Fe1 P2 174.09(5)
P3 Fe1 P2 92.62(3)
P1 Fe1 P2 91.90(3)
C1 Fe1 Cl1 173.45(5)
N1 Fe1 Cl1 91.70(5)
P3 Fe1 Cl1 94.30(3)
P1 Fe1 Cl1 93.94(3)
P2 Fe1 Cl1 82.40(2)
C13 P1 C12 99.05(11)
C13 P1 C14 103.16(11)
C12 P1 C14 97.30(11)
C13 P1 Fe1 117.27(7)
C12 P1 Fe1 115.80(8)
C14 P1 Fe1 120.46(8)
C17 P2 C16 96.16(10)
C17 P2 C15 98.21(10)
C16 P2 C15 99.21(10)
C17 P2 Fe1 116.85(7)
C16 P2 Fe1 117.17(7)
C15 P2 Fe1 124.07(7)
C19 P3 C18 97.92(11)
C19 P3 C20 98.90(12)
C18 P3 C20 102.32(12)
C19 P3 Fe1 116.11(8)
C18 P3 Fe1 118.32(8)
C20 P3 Fe1 119.47(9)
C7 N1 C8 119.90(16)
C7 N1 Fe1 114.89(13)
C8 N1 Fe1 125.20(13)
C2 C1 C6 113.04(17)
C2 C1 Fe1 134.30(14)
C6 C1 Fe1 112.64(13)
C3 C2 C1 122.98(19)
N1 C7 C6 117.09(17)
C5 C6 C1 123.80(18)
C5 C6 C7 122.70(19)
C1 C6 C7 113.50(17)
C4 C3 C2 121.6(2)
C4 C5 C6 120.1(2)
N1 C8 C9 118.18(18)
C8 C9 C10 111.9(2)
C5 C4 C3 118.5(2)
C11 C10 C9 113.8(2)

loop_
_geom_bond_atom_site_label_1
_geom_bond_atom_site_label_2
_geom_bond_distance
Fe1 C1 1.9590(18)
Fe1 N1 2.0075(15)
Fe1 P3 2.2543(7)
Fe1 P1 2.2661(7)
Fe1 P2 2.2714(7)
Fe1 Cl1 2.4208(7)
P1 C13 1.832(2)
P1 C12 1.835(2)
P1 C14 1.836(2)
P2 C17 1.834(2)
P2 C16 1.834(2)
P2 C15 1.836(2)
P3 C19 1.832(2)
P3 C18 1.833(2)
P3 C20 1.835(2)
N1 C7 1.277(2)
N1 C8 1.480(2)
C1 C2 1.406(3)
C1 C6 1.423(3)
C2 C3 1.383(3)
C7 C6 1.442(3)
C6 C5 1.390(3)
C3 C4 1.372(3)
C5 C4 1.370(3)
C8 C9 1.491(3)
C9 C10 1.516(3)
C10 C11 1.492(3)
